data_4501096
loop_
_publ_author_name
'Alshahateet, Solhe F.'
'Bishop, Roger'
'Craig, Donald C.'
'Scudder, Marcia L.'

_publ_section_title
;
 Enhanced Guest Inclusion by a Sulfur-Containing Diquinoline Host
;
_journal_issue 10
_journal_name_full 'Crystal Growth &amp; Design'
_journal_page_first 4474
_journal_paper_doi 10.1021/cg2006937
_journal_volume 11
_journal_year 2011
_chemical_formula_moiety 'C22 H14 Br2 N2 S,C H2 Br2'
_chemical_formula_sum 'C23 H16 Br4 N2 S'
_chemical_formula_weight 672.1
_space_group_IT_number 14
_symmetry_cell_setting monoclinic
_symmetry_space_group_name_Hall '-P 2ybc'
_symmetry_space_group_name_H-M 'P 1 21/c 1'
_atom_type_scat_source 'International Tables for X-ray Crystallography, Vol. IV'
_audit_creation_method 'RAELSPUB and manual entry'
_cell_angle_alpha 90
_cell_angle_beta 111.38(3)
_cell_angle_gamma 90
_cell_formula_units_Z 4
_cell_length_a 10.050(4)
_cell_length_b 23.143(8)
_cell_length_c 10.601(5)
_cell_measurement_reflns_used 10
_cell_measurement_temperature 294
_cell_measurement_theta_max 12
_cell_measurement_theta_min 11
_cell_volume 2296.0(17)
_computing_cell_refinement 'CAD4 Version 5.0, 1989'
_computing_data_collection 'CAD4 Version 5.0, 1989'
_computing_data_reduction 'Local program'
_computing_molecular_graphics 'ORTEP-II, (Johnson, 1976)'
_computing_publication_material 'Local programs'
_computing_structure_refinement 'RAELS, (Rae, 1989)'
_computing_structure_solution 'SIR92 (Altomare et al, 1994)'
_diffrn_ambient_temperature 294
_diffrn_measured_fraction_theta_full 1.00
_diffrn_measured_fraction_theta_max 1.00
_diffrn_measurement_device_type 'Nonius CAD-4'
_diffrn_measurement_method \w--2\q
_diffrn_radiation_type 'Mo K\a'
_diffrn_radiation_wavelength 0.71073
_diffrn_reflns_av_R_equivalents 0.045
_diffrn_reflns_limit_h_max 11
_diffrn_reflns_limit_h_min 0
_diffrn_reflns_limit_k_max 25
_diffrn_reflns_limit_k_min 0
_diffrn_reflns_limit_l_max 11
_diffrn_reflns_limit_l_min -11
_diffrn_reflns_number 3384
_diffrn_reflns_theta_full 23
_diffrn_reflns_theta_max 23
_diffrn_standards_decay_% 0
_diffrn_standards_interval_time 30min
_diffrn_standards_number 1
_exptl_absorpt_coefficient_mu 7.051
_exptl_absorpt_correction_type none
_exptl_crystal_colour colourless
_exptl_crystal_density_diffrn 1.94
_exptl_crystal_density_method 'not measured'
_exptl_crystal_description irregular
_exptl_crystal_F_000 1296.0
_exptl_crystal_size_rad 0.1
_refine_diff_density_max 1.67
_refine_diff_density_min -2.40
_refine_ls_extinction_method none
_refine_ls_goodness_of_fit_ref 1.70
_refine_ls_hydrogen_treatment noref
_refine_ls_number_parameters 136
_refine_ls_number_reflns 1222
_refine_ls_R_factor_gt 0.060
_refine_ls_shift/su_max 0.025
_refine_ls_structure_factor_coef F
_refine_ls_weighting_details 'w = 1/[\s^2^(F) + 0.0004F^2^]'
_refine_ls_weighting_scheme calc
_refine_ls_wR_factor_ref 0.074
_reflns_number_gt 1222
_reflns_number_total 3180
_reflns_threshold_expression I>2\s(I)
_cod_data_source_file cg2006937_si_005.cif
_cod_data_source_block DRB243
_cod_original_cell_volume 2296(2)
_cod_original_sg_symbol_H-M 'P 21/c'
_cod_database_code 4501096

loop_
_symmetry_equiv_pos_site_id
_symmetry_equiv_pos_as_xyz
1 x,y,z
2 -x,1/2+y,1/2-z
3 -x,-y,-z
4 x,1/2-y,1/2+z

loop_
_atom_site_label
_atom_site_fract_x
_atom_site_fract_y
_atom_site_fract_z
_atom_site_U_iso_or_equiv
_atom_site_adp_type
_atom_site_type_symbol
_atom_site_occupancy
Br1 0.1950(2) 0.0690(1) 0.5055(2) 0.0579(7) Uani Br 1.0
Br2 0.8220(2) 0.1038(1) 0.4125(2) 0.0661(8) Uani Br 1.0
S1 0.5448(5) 0.0700(2) 0.5301(4) 0.040(2) Uani S 1.0
N1 0.3698(14) 0.0420(5) 0.1365(13) 0.036(2) Uani N 1.0
N2 0.4567(13) 0.2353(6) 0.4780(13) 0.033(2) Uani N 1.0
C1 0.5335(16) 0.0663(7) 0.3558(16) 0.035(2) Uani C 1.0
C2 0.3820(16) 0.0668(7) 0.2523(15) 0.033(1) Uani C 1.0
C3 0.2674(16) 0.0959(7) 0.2788(16) 0.034(2) Uani C 1.0
C4 0.2824(16) 0.1205(7) 0.4083(16) 0.036(2) Uani C 1.0
C5 0.4344(17) 0.1346(7) 0.5018(16) 0.034(2) Uani C 1.0
C6 0.4943(16) 0.1842(7) 0.4464(16) 0.031(2) Uani C 1.0
C7 0.5790(15) 0.1759(7) 0.3665(15) 0.030(2) Uani C 1.0
C8 0.6154(16) 0.1173(7) 0.3288(16) 0.033(2) Uani C 1.0
C9 0.2388(18) 0.0441(7) 0.0332(17) 0.039(2) Uani C 1.0
C10 0.2234(19) 0.0176(7) -0.0930(17) 0.045(2) Uani C 1.0
C11 0.0954(20) 0.0219(8) -0.1968(18) 0.053(2) Uani C 1.0
C12 -0.0183(20) 0.0506(8) -0.1878(19) 0.056(2) Uani C 1.0
C13 -0.0055(18) 0.0780(8) -0.0680(18) 0.049(2) Uani C 1.0
C14 0.1208(17) 0.0756(7) 0.0441(17) 0.040(2) Uani C 1.0
C15 0.1417(16) 0.0980(7) 0.1695(17) 0.038(2) Uani C 1.0
C16 0.5088(17) 0.2837(7) 0.4392(16) 0.034(2) Uani C 1.0
C17 0.4671(18) 0.3378(7) 0.4693(16) 0.041(2) Uani C 1.0
C18 0.5184(19) 0.3875(8) 0.4319(17) 0.046(2) Uani C 1.0
C19 0.6116(19) 0.3845(7) 0.3616(17) 0.045(2) Uani C 1.0
C20 0.6465(17) 0.3320(7) 0.3244(17) 0.039(1) Uani C 1.0
C21 0.5978(16) 0.2806(7) 0.3617(16) 0.034(1) Uani C 1.0
C22 0.6326(15) 0.2250(7) 0.3256(16) 0.032(2) Uani C 1.0
C1Db 0.0845(4) 0.2942(2) 0.1923(5) 0.087(2) Uani C 0.56
Br1Db 0.2138(5) 0.2589(3) 0.1203(6) 0.082(1) Uani Br 0.56
Br2Db -0.0797(5) 0.2465(2) 0.1622(7) 0.132(3) Uani Br 0.56
C1Db' 0.1051(5) 0.2976(3) 0.2257(6) 0.099(2) Uani C 0.44
Br1Db' 0.2117(7) 0.2664(3) 0.1244(8) 0.085(1) Uani Br 0.44
Br2Db' -0.0349(7) 0.2436(3) 0.2355(9) 0.131(3) Uani Br 0.44
HC1 0.5810 0.0299 0.3439 0.041 Uani H 1.0
HC4 0.2272 0.1575 0.3901 0.036 Uani H 1.0
HC5 0.4312 0.1468 0.5911 0.039 Uani H 1.0
HC8 0.5923 0.1182 0.2287 0.032 Uani H 1.0
HC10 0.3048 -0.0036 -0.1046 0.048 Uani H 1.0
HC11 0.0845 0.0029 -0.2847 0.060 Uani H 1.0
HC12 -0.1106 0.0519 -0.2671 0.065 Uani H 1.0
HC13 -0.0886 0.1000 -0.0621 0.055 Uani H 1.0
HC15 0.0585 0.1174 0.1822 0.043 Uani H 1.0
HC17 0.3993 0.3405 0.5185 0.045 Uani H 1.0
HC18 0.4886 0.4261 0.4554 0.054 Uani H 1.0
HC19 0.6524 0.4206 0.3386 0.052 Uani H 1.0
HC20 0.7085 0.3302 0.2691 0.042 Uani H 1.0
HC22 0.6951 0.2211 0.2711 0.035 Uani H 1.0
H1C1Db' 0.0531 0.3324 0.1471 0.162 Uani H 0.56
H2C1Db' 0.1346 0.3002 0.2919 0.139 Uani H 0.56
H1C1Db 0.0559 0.3337 0.1805 0.167 Uani H 0.44
H2C1Db 0.1721 0.3068 0.3195 0.175 Uani H 0.44

loop_
_atom_site_aniso_label
_atom_site_aniso_U_11
_atom_site_aniso_U_22
_atom_site_aniso_U_33
_atom_site_aniso_U_12
_atom_site_aniso_U_13
_atom_site_aniso_U_23
_atom_site_aniso_type_symbol
Br1 0.052(1) 0.067(2) 0.066(2) -0.012(1) 0.035(1) 0.004(1) Br
Br2 0.040(1) 0.060(2) 0.098(2) 0.007(1) 0.024(1) -0.008(1) Br
S1 0.045(5) 0.036(2) 0.037(2) 0.005(2) 0.013(2) 0.003(2) S
N1 0.040(3) 0.031(2) 0.038(2) 0.001(2) 0.017(2) -0.002(2) N
N2 0.033(3) 0.034(2) 0.035(2) 0.002(2) 0.016(2) -0.002(2) N
C1 0.035(3) 0.033(2) 0.038(2) 0.007(2) 0.014(1) 0.002(2) C
C2 0.033(3) 0.031(2) 0.037(2) 0.001(2) 0.015(1) -0.001(2) C
C3 0.030(3) 0.036(2) 0.039(2) -0.003(2) 0.017(2) -0.001(2) C
C4 0.034(3) 0.038(3) 0.041(3) -0.002(2) 0.021(2) -0.001(2) C
C5 0.036(4) 0.035(2) 0.035(2) 0.001(2) 0.016(2) 0.000(2) C
C6 0.027(3) 0.033(2) 0.033(2) 0.002(2) 0.012(2) -0.001(2) C
C7 0.021(3) 0.034(2) 0.035(2) 0.004(2) 0.010(2) 0.000(2) C
C8 0.024(3) 0.036(2) 0.039(2) 0.008(2) 0.012(2) 0.001(2) C
C9 0.042(3) 0.036(2) 0.039(2) -0.006(2) 0.015(2) -0.004(2) C
C10 0.058(5) 0.038(2) 0.040(3) -0.009(3) 0.017(3) -0.007(3) C
C11 0.063(6) 0.047(3) 0.042(3) -0.017(4) 0.012(3) -0.008(4) C
C12 0.049(4) 0.059(4) 0.048(4) -0.020(4) 0.005(3) -0.007(4) C
C13 0.034(3) 0.058(4) 0.050(4) -0.015(3) 0.007(3) -0.005(3) C
C14 0.032(2) 0.044(3) 0.043(3) -0.009(3) 0.012(2) -0.004(2) C
C15 0.027(3) 0.044(3) 0.044(3) -0.007(2) 0.016(2) -0.003(2) C
C16 0.035(3) 0.033(2) 0.036(2) 0.000(2) 0.015(2) -0.003(2) C
C17 0.052(4) 0.034(2) 0.040(2) 0.001(3) 0.021(3) -0.004(3) C
C18 0.064(5) 0.033(2) 0.043(3) -0.003(3) 0.023(4) -0.005(3) C
C19 0.057(5) 0.036(2) 0.043(3) -0.010(3) 0.019(3) -0.005(2) C
C20 0.039(3) 0.038(2) 0.041(3) -0.009(3) 0.015(2) -0.004(2) C
C21 0.029(2) 0.035(2) 0.036(2) -0.003(2) 0.012(2) -0.002(2) C
C22 0.021(3) 0.038(2) 0.038(2) 0.000(2) 0.011(2) -0.001(2) C
C1Db 0.092(3) 0.050(3) 0.122(9) 0.006(2) 0.043(5) -0.021(4) C
Br1Db 0.076(2) 0.094(2) 0.089(2) 0.008(1) 0.045(1) 0.019(2) Br
Br2Db 0.059(2) 0.158(5) 0.183(7) 0.004(2) 0.049(2) 0.032(4) Br
C1Db' 0.106(4) 0.057(3) 0.134(9) 0.003(2) 0.044(6) -0.045(4) C
Br1Db' 0.076(2) 0.088(2) 0.103(2) 0.005(1) 0.048(2) 0.025(2) Br
Br2Db' 0.088(2) 0.166(5) 0.168(6) 0.028(2) 0.082(3) 0.052(4) Br

loop_
_geom_angle_atom_site_label_1
_geom_angle_atom_site_label_2
_geom_angle_atom_site_label_3
_geom_angle
_geom_angle_site_symmetry_1
_geom_angle_site_symmetry_2
_geom_angle_site_symmetry_3
_geom_angle_publ_flag
C1 S1 C5 93.6(7) 1_555 1_555 1_555 no
C2 N1 C9 117.6(14) 1_555 1_555 1_555 no
C6 N2 C16 118.9(13) 1_555 1_555 1_555 no
S1 C1 C2 114.2(10) 1_555 1_555 1_555 no
S1 C1 C8 108.5(11) 1_555 1_555 1_555 no
C2 C1 C8 109.1(13) 1_555 1_555 1_555 no
N1 C2 C1 113.4(13) 1_555 1_555 1_555 no
N1 C2 C3 124.9(15) 1_555 1_555 1_555 no
C1 C2 C3 121.5(14) 1_555 1_555 1_555 no
C2 C3 C4 123.6(14) 1_555 1_555 1_555 no
C2 C3 C15 114.0(14) 1_555 1_555 1_555 no
C4 C3 C15 122.3(14) 1_555 1_555 1_555 no
Br1 C4 C3 110.2(11) 1_555 1_555 1_555 no
Br1 C4 C5 108.7(10) 1_555 1_555 1_555 no
C3 C4 C5 115.8(13) 1_555 1_555 1_555 no
S1 C5 C4 109.8(11) 1_555 1_555 1_555 no
S1 C5 C6 112.5(10) 1_555 1_555 1_555 no
C4 C5 C6 110.9(13) 1_555 1_555 1_555 no
N2 C6 C5 113.0(13) 1_555 1_555 1_555 no
N2 C6 C7 124.3(15) 1_555 1_555 1_555 no
C5 C6 C7 122.7(14) 1_555 1_555 1_555 no
C6 C7 C8 122.9(14) 1_555 1_555 1_555 no
C6 C7 C22 117.4(14) 1_555 1_555 1_555 no
C8 C7 C22 119.7(13) 1_555 1_555 1_555 no
Br2 C8 C1 110.3(10) 1_555 1_555 1_555 no
Br2 C8 C7 110.2(11) 1_555 1_555 1_555 no
C1 C8 C7 116.7(13) 1_555 1_555 1_555 no
N1 C9 C10 118.5(16) 1_555 1_555 1_555 no
N1 C9 C14 122.4(14) 1_555 1_555 1_555 no
C10 C9 C14 118.9(16) 1_555 1_555 1_555 no
C9 C10 C11 118.4(17) 1_555 1_555 1_555 no
C10 C11 C12 123.6(18) 1_555 1_555 1_555 no
C11 C12 C13 119.4(18) 1_555 1_555 1_555 no
C12 C13 C14 121.2(17) 1_555 1_555 1_555 no
C9 C14 C13 118.5(16) 1_555 1_555 1_555 no
C9 C14 C15 115.6(15) 1_555 1_555 1_555 no
C13 C14 C15 125.8(17) 1_555 1_555 1_555 no
C3 C15 C14 125.1(15) 1_555 1_555 1_555 no
N2 C16 C17 119.2(14) 1_555 1_555 1_555 no
N2 C16 C21 121.7(15) 1_555 1_555 1_555 no
C17 C16 C21 119.0(15) 1_555 1_555 1_555 no
C16 C17 C18 120.6(15) 1_555 1_555 1_555 no
C17 C18 C19 120.4(16) 1_555 1_555 1_555 no
C18 C19 C20 119.6(17) 1_555 1_555 1_555 no
C19 C20 C21 121.5(16) 1_555 1_555 1_555 no
C16 C21 C20 118.7(16) 1_555 1_555 1_555 no
C16 C21 C22 118.1(15) 1_555 1_555 1_555 no
C20 C21 C22 123.3(15) 1_555 1_555 1_555 no
C7 C22 C21 119.6(14) 1_555 1_555 1_555 no
Br1Db C1Db Br2Db 110.9(2) 1_555 1_555 1_555 no

loop_
_geom_bond_atom_site_label_1
_geom_bond_atom_site_label_2
_geom_bond_distance
_geom_bond_site_symmetry_1
_geom_bond_site_symmetry_2
_geom_bond_publ_flag
Br1 C4 1.977(15) 1_555 1_555 no
Br2 C8 1.963(15) 1_555 1_555 no
S1 C1 1.811(16) 1_555 1_555 no
S1 C5 1.819(16) 1_555 1_555 no
N1 C2 1.320(17) 1_555 1_555 no
N1 C9 1.372(19) 1_555 1_555 no
N2 C6 1.321(17) 1_555 1_555 no
N2 C16 1.363(18) 1_555 1_555 no
C1 C2 1.518(20) 1_555 1_555 no
C1 C8 1.525(21) 1_555 1_555 no
C2 C3 1.447(20) 1_555 1_555 no
C3 C4 1.443(20) 1_555 1_555 no
C3 C15 1.369(20) 1_555 1_555 no
C4 C5 1.523(21) 1_555 1_555 no
C5 C6 1.512(20) 1_555 1_555 no
C6 C7 1.416(19) 1_555 1_555 no
C7 C8 1.495(20) 1_555 1_555 no
C7 C22 1.393(20) 1_555 1_555 no
C9 C10 1.428(21) 1_555 1_555 no
C9 C14 1.432(22) 1_555 1_555 no
C10 C11 1.357(22) 1_555 1_555 no
C11 C12 1.355(23) 1_555 1_555 no
C12 C13 1.383(22) 1_555 1_555 no
C13 C14 1.388(21) 1_555 1_555 no
C14 C15 1.370(21) 1_555 1_555 no
C16 C17 1.392(20) 1_555 1_555 no
C16 C21 1.420(20) 1_555 1_555 no
C17 C18 1.378(21) 1_555 1_555 no
C18 C19 1.396(23) 1_555 1_555 no
C19 C20 1.362(21) 1_555 1_555 no
C20 C21 1.397(20) 1_555 1_555 no
C21 C22 1.423(20) 1_555 1_555 no
C1Db Br1Db 1.913(3) 1_555 1_555 no
C1Db Br2Db 1.913(3) 1_555 1_555 no
